data_7218349
loop_
_publ_author_name
'Peuronen, Anssi'
'Rinta, Heikki'
'Lahtinen, Manu'

_publ_section_title
;
 N&#x22EF;I halogen bonding supported stabilization of a discrete
 pseudo-linear [I12]2&#x2212;polyiodide
;
_journal_issue 8
_journal_name_full CrystEngComm
_journal_page_first 1736
_journal_paper_doi 10.1039/C4CE01866D
_journal_volume 17
_journal_year 2015
_chemical_formula_moiety 'C18 H36 N4, 2(I3)'
_chemical_formula_sum 'C18 H36 I6 N4'
_chemical_formula_weight 1069.91
_chemical_name_systematic
;
 ?
;
_space_group_crystal_system orthorhombic
_space_group_IT_number 55
_space_group_name_Hall '-P 2 2ab'
_space_group_name_H-M_alt 'P b a m'
_symmetry_space_group_name_Hall '-P 2 2ab'
_symmetry_space_group_name_H-M 'P b a m'
_atom_sites_solution_hydrogens mixed
_atom_sites_solution_primary direct
_audit_creation_date 2014-08-22
_audit_creation_method
;
Olex2 1.2
(compiled 2014.07.22 svn.r2960 for OlexSys, GUI svn.r4862)
;
_cell_angle_alpha 90
_cell_angle_beta 90
_cell_angle_gamma 90
_cell_formula_units_Z 6
_cell_length_a 23.6028(6)
_cell_length_b 25.1893(8)
_cell_length_c 7.6207(2)
_cell_measurement_temperature 298
_cell_volume 4530.8(2)
_computing_molecular_graphics 'Olex2 (Dolomanov et al., 2009)'
_computing_publication_material 'Olex2 (Dolomanov et al., 2009)'
_computing_structure_refinement 'ShelXL (Sheldrick, 2008)'
_computing_structure_solution 'ShelXS (Sheldrick, 2008)'
_diffrn_ambient_temperature 298
_diffrn_measured_fraction_theta_full 0.995
_diffrn_measured_fraction_theta_max 0.995
_diffrn_measurement_device_type 'Bruker-Nonius Kappa CCD with APEXII detector'
_diffrn_radiation_type MoK\a
_diffrn_radiation_wavelength 0.71073
_diffrn_reflns_av_R_equivalents 0.0465
_diffrn_reflns_av_unetI/netI 0.0433
_diffrn_reflns_Laue_measured_fraction_full 0.995
_diffrn_reflns_Laue_measured_fraction_max 0.995
_diffrn_reflns_limit_h_max 17
_diffrn_reflns_limit_h_min -29
_diffrn_reflns_limit_k_max 31
_diffrn_reflns_limit_k_min -31
_diffrn_reflns_limit_l_max 8
_diffrn_reflns_limit_l_min -9
_diffrn_reflns_number 20815
_diffrn_reflns_point_group_measured_fraction_full 0.995
_diffrn_reflns_point_group_measured_fraction_max 0.995
_diffrn_reflns_theta_full 25.242
_diffrn_reflns_theta_max 26.000
_diffrn_reflns_theta_min 1.617
_exptl_absorpt_coefficient_mu 6.183
_exptl_absorpt_correction_T_max 0.7455
_exptl_absorpt_correction_T_min 0.5140
_exptl_absorpt_correction_type multi-scan
_exptl_absorpt_process_details
;
SADABS-2012/1 (Bruker,2012) was used for absorption correction.
wR2(int) was 0.1190 before and 0.0760 after correction.
The Ratio of minimum to maximum transmission is 0.6895.
The \l/2 correction factor is 0.0015.
;
_exptl_crystal_colour yellow
_exptl_crystal_colour_primary yellow
_exptl_crystal_density_diffrn 2.353
_exptl_crystal_description plate
_exptl_crystal_F_000 2940
_exptl_crystal_size_max 0.22
_exptl_crystal_size_mid 0.2
_exptl_crystal_size_min 0.04
_refine_diff_density_max 1.007
_refine_diff_density_min -0.831
_refine_diff_density_rms 0.107
_refine_ls_extinction_method none
_refine_ls_goodness_of_fit_ref 1.119
_refine_ls_hydrogen_treatment constr
_refine_ls_matrix_type full
_refine_ls_number_parameters 263
_refine_ls_number_reflns 4796
_refine_ls_number_restraints 24
_refine_ls_restrained_S_all 1.119
_refine_ls_R_factor_all 0.0886
_refine_ls_R_factor_gt 0.0543
_refine_ls_shift/su_max 0.000
_refine_ls_shift/su_mean 0.000
_refine_ls_structure_factor_coef Fsqd
_refine_ls_weighting_details 'w=1/[\s^2^(Fo^2^)+20.7955P] where P=(Fo^2^+2Fc^2^)/3'
_refine_ls_weighting_scheme calc
_refine_ls_wR_factor_gt 0.0878
_refine_ls_wR_factor_ref 0.1011
_reflns_Friedel_coverage 0.000
_reflns_number_gt 3267
_reflns_number_total 4796
_reflns_threshold_expression 'I > 2\s(I)'
_cod_data_source_file c4ce01866d2.cif
_cod_data_source_block 1-2I3-
_cod_depositor_comments 'Adding full bibliography for 7218347--7218353.cif.'
_cod_database_code 7218349
_shelxl_version_number 2013-4
_shelx_space_group_comment
;
The symmetry employed for this shelxl refinement is uniquely defined
by the following loop, which should always be used as a source of
symmetry information in preference to the above space-group names.
They are only intended as comments.
;
_olex2_refinement_description
;
1. Fixed Uiso
 At 1.2 times of:
  All C(H,H) groups
2. Restrained distances
 C19-C20
 1.54 with sigma of 0.02
 C20-C21
 1.54 with sigma of 0.02
 C21-C21_$3
 1.54 with sigma of 0.02
 N6-C19_$1
 1.5 with sigma of 0.02
 H20B_$1-H20A
 1.75 with sigma of 0.02
 C8-C9
 1.54 with sigma of 0.02
3. Uiso/Uaniso restraints and constraints
Uanis(C19) \\sim Ueq, Uanis(C20) \\sim Ueq, Uanis(C21) \\sim Ueq: with sigma of
0.005 and sigma for terminal atoms of 0.01
4. Others
 Sof(I7B)=Sof(I8B)=Sof(I9B)=0.5*(1-FVAR(2))
 Sof(I7A)=Sof(I8A)=Sof(I9A)=0.5*FVAR(2)
 Fixed Sof: H1A(0.5) H1B(0.5) H2A(0.5) H2B(0.5) H5A(0.5) H5B(0.5) H6A(0.5)
 H6B(0.5) H7A(0.5) H7B(0.5) H8A(0.5) H8B(0.5) H9A(0.5) H9B(0.5) H10A(0.5)
 H10B(0.5) H11A(0.5) H11B(0.5) H12A(0.5) H12B(0.5) H17A(0.5) H17B(0.5)
 H18A(0.5) H18B(0.5) C19(0.5) H19A(0.5) H19B(0.5) C20(0.5) H20A(0.5) H20B(0.5)
 C21(0.5) H21A(0.5) H21B(0.5)
5.a Riding coordinates:
 C5(H5A,H5B), C7(H7A,H7B)
5.b Secondary CH2 refined with riding coordinates:
 C1(H1A,H1B), C2(H2A,H2B), C3(H3A,H3B), C4(H4A,H4B), C6(H6A,H6B), C8(H8A,H8B),
 C9(H9A,H9B), C10(H10A,H10B), C11(H11A,H11B), C12(H12A,H12B), C13(H13A,H13B),
 C14(H14A,H14B), C15(H15A,H15B), C16(H16A,H16B), C17(H17A,H17B), C18(H18A,H18B),
  C19(H19A,H19B), C20(H20A,H20B), C21(H21A,H21B)
;
_olex2_submission_special_instructions 'No special instructions were received'

loop_
_space_group_symop_operation_xyz
'x, y, z'
'-x, -y, z'
'x+1/2, -y+1/2, -z'
'-x+1/2, y+1/2, -z'
'-x, -y, -z'
'x, y, -z'
'-x-1/2, y-1/2, z'
'x-1/2, -y-1/2, z'

loop_
_atom_site_label
_atom_site_type_symbol
_atom_site_fract_x
_atom_site_fract_y
_atom_site_fract_z
_atom_site_U_iso_or_equiv
_atom_site_adp_type
_atom_site_occupancy
_atom_site_site_symmetry_order
_atom_site_calc_flag
_atom_site_refinement_flags_posn
_atom_site_refinement_flags_adp
_atom_site_refinement_flags_occupancy
_atom_site_disorder_assembly
_atom_site_disorder_group
N1 N 0.2162(5) 0.5408(4) 0.5000 0.089(3) Uani 1 2 d S T P . .
N2 N 0.1541(4) 0.4578(3) 0.5000 0.053(2) Uani 1 2 d S T P . .
N3 N -0.1807(4) 0.1419(4) 0.5000 0.079(3) Uani 1 2 d S T P . .
N4 N -0.1307(4) 0.2322(3) 0.5000 0.059(2) Uani 1 2 d S T P . .
C1 C 0.2514(5) 0.4947(5) 0.5000 0.085(4) Uani 1 2 d S T P . .
H1A H 0.2755 0.4952 0.6029 0.102 Uiso 0.5 1 calc R . . . .
H1B H 0.2755 0.4952 0.3971 0.102 Uiso 0.5 1 calc R . . . .
C2 C 0.2170(4) 0.4443(4) 0.5000 0.058(3) Uani 1 2 d S T P . .
H2A H 0.2261 0.4234 0.6031 0.069 Uiso 0.5 1 calc R . . . .
H2B H 0.2261 0.4234 0.3969 0.069 Uiso 0.5 1 calc R . . . .
C3 C 0.1805(4) 0.5397(3) 0.3461(15) 0.107(4) Uani 1 1 d . . . . .
H3A H 0.2043 0.5398 0.2422 0.128 Uiso 1 1 calc R . . . .
H3B H 0.1575 0.5715 0.3438 0.128 Uiso 1 1 calc R . . . .
C4 C 0.1419(3) 0.4913(3) 0.3404(10) 0.071(2) Uani 1 1 d . . . . .
H4A H 0.1026 0.5024 0.3403 0.085 Uiso 1 1 calc R . . . .
H4B H 0.1490 0.4710 0.2345 0.085 Uiso 1 1 calc R . . . .
C5 C 0.1222(5) 0.4068(4) 0.5000 0.069(3) Uani 1 2 d S T P . .
H5A H 0.1339 0.3868 0.3975 0.083 Uiso 0.5 1 d R . . . .
H5B H 0.1339 0.3868 0.6025 0.083 Uiso 0.5 1 d R . . . .
C6 C 0.0592(5) 0.4102(4) 0.5000 0.076(3) Uani 1 2 d S T P . .
H6A H 0.0462 0.4290 0.3967 0.092 Uiso 0.5 1 calc R . . . .
H6B H 0.0462 0.4290 0.6033 0.092 Uiso 0.5 1 calc R . . . .
C7 C 0.0362(6) 0.3532(5) 0.5000 0.084(4) Uani 1 2 d S T P . .
H7A H 0.0508 0.3350 0.6028 0.101 Uiso 0.5 1 d R . . . .
H7B H 0.0508 0.3350 0.3972 0.101 Uiso 0.5 1 d R . . . .
C8 C -0.0263(6) 0.3503(5) 0.5000 0.094(4) Uani 1 2 d DS T P . .
H8A H -0.0414 0.3678 0.3967 0.113 Uiso 0.5 1 calc R . . . .
H8B H -0.0414 0.3678 0.6033 0.113 Uiso 0.5 1 calc R . . . .
C9 C -0.0438(5) 0.2901(4) 0.5000 0.077(3) Uani 1 2 d DS T P . .
H9A H -0.0288 0.2725 0.3967 0.092 Uiso 0.5 1 calc R . . . .
H9B H -0.0288 0.2725 0.6033 0.092 Uiso 0.5 1 calc R . . . .
C10 C -0.1053(5) 0.2875(4) 0.5000 0.076(3) Uani 1 2 d S T P . .
H10A H -0.1191 0.3063 0.3974 0.091 Uiso 0.5 1 calc R . . . .
H10B H -0.1191 0.3063 0.6026 0.091 Uiso 0.5 1 calc R . . . .
C11 C -0.2214(5) 0.1843(4) 0.5000 0.084(4) Uani 1 2 d S T P . .
H11A H -0.2454 0.1809 0.6028 0.100 Uiso 0.5 1 calc R . . . .
H11B H -0.2454 0.1809 0.3972 0.100 Uiso 0.5 1 calc R . . . .
C12 C -0.1948(4) 0.2389(4) 0.5000 0.061(3) Uani 1 2 d S T P . .
H12A H -0.2066 0.2585 0.6032 0.073 Uiso 0.5 1 calc R . . . .
H12B H -0.2066 0.2585 0.3968 0.073 Uiso 0.5 1 calc R . . . .
C13 C -0.1447(4) 0.1471(3) 0.6540(13) 0.092(3) Uani 1 1 d . . . . .
H13A H -0.1169 0.1187 0.6539 0.111 Uiso 1 1 calc R . . . .
H13B H -0.1677 0.1433 0.7587 0.111 Uiso 1 1 calc R . . . .
C14 C -0.1138(4) 0.2008(3) 0.6595(10) 0.072(2) Uani 1 1 d . . . . .
H14A H -0.1242 0.2200 0.7651 0.087 Uiso 1 1 calc R . . . .
H14B H -0.0732 0.1952 0.6602 0.087 Uiso 1 1 calc R . . . .
N5 N 0.1852(4) 0.2080(4) 0.5000 0.088(3) Uani 1 2 d S T P . .
N6 N 0.1090(4) 0.1379(4) 0.5000 0.084(3) Uani 1 2 d DS T P . .
C15 C 0.1479(5) 0.2101(5) 0.3444(17) 0.136(5) Uani 1 1 d . . . . .
H15A H 0.1308 0.2450 0.3375 0.164 Uiso 1 1 calc R . . . .
H15B H 0.1707 0.2051 0.2399 0.164 Uiso 1 1 calc R . . . .
C16 C 0.1030(5) 0.1702(4) 0.3466(15) 0.113(4) Uani 1 1 d . . . . .
H16A H 0.0663 0.1874 0.3472 0.136 Uiso 1 1 calc R . . . .
H16B H 0.1055 0.1482 0.2424 0.136 Uiso 1 1 calc R . . . .
C17 C 0.2115(5) 0.1562(4) 0.5000 0.078(3) Uani 1 2 d S T P . .
H17A H 0.2353 0.1527 0.6030 0.094 Uiso 0.5 1 calc R . . . .
H17B H 0.2353 0.1527 0.3970 0.094 Uiso 0.5 1 calc R . . . .
C18 C 0.1673(5) 0.1119(4) 0.5000 0.067(3) Uani 1 2 d S T P . .
H18A H 0.1717 0.0898 0.3967 0.080 Uiso 0.5 1 calc R . . . .
H18B H 0.1717 0.0898 0.6033 0.080 Uiso 0.5 1 calc R . . . .
C19 C 0.0624(8) 0.1001(6) 0.424(2) 0.106(7) Uani 0.5 1 d D U . . .
H19A H 0.0261 0.1181 0.4193 0.127 Uiso 0.5 1 calc R . . . .
H19B H 0.0724 0.0886 0.3067 0.127 Uiso 0.5 1 calc R . . . .
C20 C 0.0596(7) 0.0525(6) 0.5490(14) 0.093(6) Uani 0.5 1 d D U . . .
H20A H 0.0692 0.0645 0.6663 0.111 Uiso 0.5 1 calc DR . . . .
H20B H 0.0879 0.0268 0.5135 0.111 Uiso 0.5 1 calc DR . . . .
C21 C 0.0011(8) 0.0244(5) 0.556(2) 0.127(9) Uani 0.5 1 d D U . . .
H21A H -0.0073 0.0148 0.6766 0.152 Uiso 0.5 1 calc R . . . .
H21B H -0.0280 0.0490 0.5172 0.152 Uiso 0.5 1 calc R . . . .
I1 I 0.31622(5) 0.56461(3) 0.0000 0.0887(3) Uani 1 2 d S T P . .
I2 I 0.39539(4) 0.47458(3) 0.0000 0.0716(2) Uani 1 2 d S T P . .
I3 I 0.47210(4) 0.38391(4) 0.0000 0.0947(3) Uani 1 2 d S T P . .
I4 I 0.22998(4) 0.39931(4) 0.0000 0.0855(3) Uani 1 2 d S T P . .
I5 I 0.12782(4) 0.33235(3) 0.0000 0.0747(3) Uani 1 2 d S T P . .
I6 I 0.02913(4) 0.26303(4) 0.0000 0.0922(3) Uani 1 2 d S T P . .
I7A I 0.2736(3) 0.2313(3) 0.0000 0.0886(12) Uani 0.59(2) 2 d S T P A 1
I8A I 0.3638(5) 0.1509(2) 0.0000 0.0774(15) Uani 0.59(2) 2 d S T P A 1
I9A I 0.4519(5) 0.0702(2) 0.0000 0.1013(17) Uani 0.59(2) 2 d S T P A 1
I7B I 0.2876(6) 0.2092(8) 0.0000 0.105(3) Uani 0.41(2) 2 d S T P A 2
I8B I 0.3835(6) 0.1324(9) 0.0000 0.099(3) Uani 0.41(2) 2 d S T P A 2
I9B I 0.4718(6) 0.0548(8) 0.0000 0.130(3) Uani 0.41(2) 2 d S T P A 2

loop_
_atom_site_aniso_label
_atom_site_aniso_U_11
_atom_site_aniso_U_22
_atom_site_aniso_U_33
_atom_site_aniso_U_23
_atom_site_aniso_U_13
_atom_site_aniso_U_12
N1 0.058(7) 0.070(6) 0.139(11) 0.000 0.000 -0.007(6)
N2 0.064(6) 0.053(4) 0.043(4) 0.000 0.000 0.001(4)
N3 0.055(6) 0.066(6) 0.115(9) 0.000 0.000 -0.001(5)
N4 0.077(7) 0.054(5) 0.045(5) 0.000 0.000 -0.010(5)
C1 0.061(8) 0.101(9) 0.093(9) 0.000 0.000 0.016(8)
C2 0.064(8) 0.059(6) 0.050(6) 0.000 0.000 0.019(5)
C3 0.088(8) 0.086(6) 0.146(10) 0.056(7) -0.004(7) -0.013(5)
C4 0.077(6) 0.072(5) 0.064(5) 0.020(4) -0.002(4) 0.010(4)
C5 0.087(9) 0.053(6) 0.069(7) 0.000 0.000 -0.014(6)
C6 0.083(10) 0.077(8) 0.070(8) 0.000 0.000 -0.020(7)
C7 0.095(11) 0.087(8) 0.069(8) 0.000 0.000 -0.028(8)
C8 0.112(12) 0.099(9) 0.070(8) 0.000 0.000 -0.039(9)
C9 0.066(9) 0.093(9) 0.071(8) 0.000 0.000 -0.015(7)
C10 0.087(10) 0.078(8) 0.064(7) 0.000 0.000 -0.011(7)
C11 0.058(8) 0.079(8) 0.113(11) 0.000 0.000 -0.008(7)
C12 0.058(7) 0.063(6) 0.061(6) 0.000 0.000 0.015(5)
C13 0.080(7) 0.081(6) 0.115(8) 0.036(6) -0.015(6) -0.009(5)
C14 0.078(6) 0.074(5) 0.066(5) 0.009(4) -0.007(5) -0.004(4)
N5 0.056(7) 0.057(6) 0.152(11) 0.000 0.000 -0.003(5)
N6 0.042(6) 0.074(6) 0.135(10) 0.000 0.000 -0.001(5)
C15 0.098(9) 0.160(11) 0.151(11) 0.092(10) 0.019(8) 0.024(8)
C16 0.113(9) 0.127(8) 0.099(8) 0.000(7) -0.042(7) 0.023(7)
C17 0.073(9) 0.067(7) 0.095(9) 0.000 0.000 -0.002(6)
C18 0.067(8) 0.058(6) 0.075(7) 0.000 0.000 0.000(6)
C19 0.105(8) 0.108(7) 0.105(8) -0.008(5) -0.007(5) -0.003(5)
C20 0.092(7) 0.094(7) 0.092(8) -0.009(5) -0.001(5) -0.006(5)
C21 0.127(9) 0.127(9) 0.126(10) 0.004(5) 0.003(5) -0.002(5)
I1 0.1151(8) 0.0883(6) 0.0627(5) 0.000 0.000 0.0096(5)
I2 0.0820(6) 0.0772(5) 0.0558(4) 0.000 0.000 -0.0147(4)
I3 0.0803(7) 0.1049(7) 0.0988(7) 0.000 0.000 0.0081(5)
I4 0.1017(7) 0.1073(6) 0.0474(4) 0.000 0.000 0.0035(5)
I5 0.0982(7) 0.0787(5) 0.0470(4) 0.000 0.000 0.0212(5)
I6 0.0944(7) 0.1059(7) 0.0762(5) 0.000 0.000 0.0053(6)
I7A 0.101(2) 0.116(3) 0.0489(10) 0.000 0.000 -0.0011(19)
I8A 0.102(3) 0.081(2) 0.0491(9) 0.000 0.000 -0.0285(16)
I9A 0.120(4) 0.101(2) 0.0831(15) 0.000 0.000 -0.0022(19)
I7B 0.104(4) 0.154(8) 0.0570(16) 0.000 0.000 -0.021(5)
I8B 0.095(4) 0.142(7) 0.0601(16) 0.000 0.000 -0.039(4)
I9B 0.119(6) 0.163(7) 0.109(3) 0.000 0.000 -0.005(5)

loop_
_atom_type_symbol
_atom_type_description
_atom_type_scat_dispersion_real
_atom_type_scat_dispersion_imag
_atom_type_scat_source
C C 0.0033 0.0016 'International Tables Vol C Tables 4.2.6.8 and 6.1.1.4'
H H 0.0000 0.0000 'International Tables Vol C Tables 4.2.6.8 and 6.1.1.4'
I I -0.4742 1.8119 'International Tables Vol C Tables 4.2.6.8 and 6.1.1.4'
N N 0.0061 0.0033 'International Tables Vol C Tables 4.2.6.8 and 6.1.1.4'

loop_
_geom_angle_atom_site_label_1
_geom_angle_atom_site_label_2
_geom_angle_atom_site_label_3
_geom_angle
_geom_angle_site_symmetry_1
_geom_angle_site_symmetry_3
C1 N1 C3 108.8(7) . 6_556
C1 N1 C3 108.8(7) . .
C3 N1 C3 108.6(11) 6_556 .
C4 N2 C2 108.1(5) 6_556 .
C4 N2 C2 108.1(5) . .
C4 N2 C4 107.6(7) 6_556 .
C5 N2 C2 107.4(8) . .
C5 N2 C4 112.7(5) . .
C5 N2 C4 112.7(5) . 6_556
C11 N3 C13 108.9(6) . 6_556
C11 N3 C13 108.9(6) . .
C13 N3 C13 107.5(10) . 6_556
C10 N4 C12 106.8(8) . .
C14 N4 C10 112.3(5) 6_556 .
C14 N4 C10 112.3(5) . .
C14 N4 C12 108.8(6) 6_556 .
C14 N4 C12 108.8(6) . .
C14 N4 C14 107.9(8) 6_556 .
N1 C1 H1A 109.2 . .
N1 C1 H1B 109.2 . .
N1 C1 C2 111.9(10) . .
H1A C1 H1B 107.9 . .
C2 C1 H1A 109.2 . .
C2 C1 H1B 109.2 . .
N2 C2 H2A 109.7 . .
N2 C2 H2B 109.7 . .
C1 C2 N2 109.6(8) . .
C1 C2 H2A 109.7 . .
C1 C2 H2B 109.7 . .
H2A C2 H2B 108.2 . .
N1 C3 H3A 109.0 . .
N1 C3 H3B 109.0 . .
N1 C3 C4 112.9(8) . .
H3A C3 H3B 107.8 . .
C4 C3 H3A 109.0 . .
C4 C3 H3B 109.0 . .
N2 C4 C3 108.1(7) . .
N2 C4 H4A 110.1 . .
N2 C4 H4B 110.1 . .
C3 C4 H4A 110.1 . .
C3 C4 H4B 110.1 . .
H4A C4 H4B 108.4 . .
N2 C5 H5A 107.7 . .
N2 C5 H5B 107.7 . .
H5A C5 H5B 107.3 . .
C6 C5 N2 117.1(9) . .
C6 C5 H5A 108.3 . .
C6 C5 H5B 108.3 . .
C5 C6 H6A 110.2 . .
C5 C6 H6B 110.2 . .
C5 C6 C7 107.5(10) . .
H6A C6 H6B 108.5 . .
C7 C6 H6A 110.2 . .
C7 C6 H6B 110.2 . .
C6 C7 H7A 108.4 . .
C6 C7 H7B 108.4 . .
H7A C7 H7B 107.6 . .
C8 C7 C6 113.6(11) . .
C8 C7 H7A 109.3 . .
C8 C7 H7B 109.3 . .
C7 C8 H8A 110.1 . .
C7 C8 H8B 110.1 . .
C7 C8 C9 108.1(11) . .
H8A C8 H8B 108.4 . .
C9 C8 H8A 110.1 . .
C9 C8 H8B 110.1 . .
C8 C9 H9A 110.2 . .
C8 C9 H9B 110.2 . .
H9A C9 H9B 108.5 . .
C10 C9 C8 107.8(11) . .
C10 C9 H9A 110.2 . .
C10 C9 H9B 110.2 . .
N4 C10 H10A 108.3 . .
N4 C10 H10B 108.3 . .
C9 C10 N4 115.8(10) . .
C9 C10 H10A 108.3 . .
C9 C10 H10B 108.3 . .
H10A C10 H10B 107.4 . .
N3 C11 H11A 108.9 . .
N3 C11 H11B 108.9 . .
N3 C11 C12 113.4(10) . .
H11A C11 H11B 107.7 . .
C12 C11 H11A 108.9 . .
C12 C11 H11B 108.9 . .
N4 C12 H12A 110.1 . .
N4 C12 H12B 110.1 . .
C11 C12 N4 108.2(8) . .
C11 C12 H12A 110.1 . .
C11 C12 H12B 110.1 . .
H12A C12 H12B 108.4 . .
N3 C13 H13A 109.2 . .
N3 C13 H13B 109.2 . .
N3 C13 C14 112.2(7) . .
H13A C13 H13B 107.9 . .
C14 C13 H13A 109.2 . .
C14 C13 H13B 109.2 . .
N4 C14 C13 108.4(7) . .
N4 C14 H14A 110.0 . .
N4 C14 H14B 110.0 . .
C13 C14 H14A 110.0 . .
C13 C14 H14B 110.0 . .
H14A C14 H14B 108.4 . .
C15 N5 C15 106.7(12) 6_556 .
C17 N5 C15 106.7(7) . 6_556
C17 N5 C15 106.7(7) . .
C16 N6 C16 109.6(11) 6_556 .
C16 N6 C18 109.5(7) . .
C16 N6 C18 109.5(7) 6_556 .
C16 N6 C19 125.3(10) 6_556 .
C16 N6 C19 125.3(10) . 6_556
C16 N6 C19 88.5(8) . .
C16 N6 C19 88.5(8) 6_556 6_556
C18 N6 C19 111.8(10) . 6_556
C18 N6 C19 111.8(10) . .
C19 N6 C19 43.3(13) . 6_556
N5 C15 H15A 108.9 . .
N5 C15 H15B 108.9 . .
H15A C15 H15B 107.7 . .
C16 C15 N5 113.5(9) . .
C16 C15 H15A 108.9 . .
C16 C15 H15B 108.9 . .
N6 C16 C15 109.2(9) . .
N6 C16 H16A 109.8 . .
N6 C16 H16B 109.8 . .
C15 C16 H16A 109.8 . .
C15 C16 H16B 109.8 . .
H16A C16 H16B 108.3 . .
N5 C17 H17A 109.3 . .
N5 C17 H17B 109.3 . .
N5 C17 C18 111.5(10) . .
H17A C17 H17B 108.0 . .
C18 C17 H17A 109.3 . .
C18 C17 H17B 109.3 . .
N6 C18 C17 107.5(8) . .
N6 C18 H18A 110.2 . .
N6 C18 H18B 110.2 . .
C17 C18 H18A 110.2 . .
C17 C18 H18B 110.2 . .
H18A C18 H18B 108.5 . .
N6 C19 H19A 110.5 . .
N6 C19 H19B 110.5 . .
H19A C19 H19B 108.7 . .
C20 C19 N6 106.1(12) . .
C20 C19 H19A 110.5 . .
C20 C19 H19B 110.5 . .
C19 C20 H20A 108.6 . .
C19 C20 H20B 108.6 . .
C19 C20 C21 114.6(14) . .
H20A C20 H20B 107.6 . .
C21 C20 H20A 108.6 . .
C21 C20 H20B 108.6 . .
C20 C21 H21A 109.1 . .
C20 C21 H21B 109.1 . .
C21 C21 C20 112.6(19) 5_556 .
C21 C21 H21A 109.1 5_556 .
C21 C21 H21B 109.1 5_556 .
H21A C21 H21B 107.8 . .
I3 I2 I1 178.92(4) . .
I6 I5 I4 178.11(4) . .
I9A I8A I7A 179.2(3) . .
I9B I8B I7B 177.4(4) . .
I8B I9B I9B 158.9(6) . 5_655

loop_
_geom_bond_atom_site_label_1
_geom_bond_atom_site_label_2
_geom_bond_distance
_geom_bond_site_symmetry_2
N1 C1 1.428(15) .
N1 C3 1.444(11) 6_556
N1 C3 1.444(11) .
N2 C2 1.524(13) .
N2 C4 1.507(8) .
N2 C4 1.507(8) 6_556
N2 C5 1.489(12) .
N3 C11 1.437(14) .
N3 C13 1.455(10) .
N3 C13 1.455(10) 6_556
N4 C10 1.518(13) .
N4 C12 1.522(13) .
N4 C14 1.503(8) .
N4 C14 1.503(8) 6_556
C1 H1A 0.9700 .
C1 H1B 0.9700 .
C1 C2 1.506(15) .
C2 H2A 0.9700 .
C2 H2B 0.9700 .
C3 H3A 0.9700 .
C3 H3B 0.9700 .
C3 C4 1.522(11) .
C4 H4A 0.9700 .
C4 H4B 0.9700 .
C5 H5A 0.9699 .
C5 H5B 0.9699 .
C5 C6 1.488(16) .
C6 H6A 0.9700 .
C6 H6B 0.9700 .
C6 C7 1.535(15) .
C7 H7A 0.9703 .
C7 H7B 0.9703 .
C7 C8 1.478(17) .
C8 H8A 0.9700 .
C8 H8B 0.9700 .
C8 C9 1.572(12) .
C9 H9A 0.9700 .
C9 H9B 0.9700 .
C9 C10 1.453(15) .
C10 H10A 0.9700 .
C10 H10B 0.9700 .
C11 H11A 0.9700 .
C11 H11B 0.9700 .
C11 C12 1.512(14) .
C12 H12A 0.9700 .
C12 H12B 0.9700 .
C13 H13A 0.9700 .
C13 H13B 0.9700 .
C13 C14 1.536(10) .
C14 H14A 0.9700 .
C14 H14B 0.9700 .
N5 C15 1.478(13) 6_556
N5 C15 1.478(13) .
N5 C17 1.445(13) .
N6 C16 1.430(11) 6_556
N6 C16 1.430(11) .
N6 C18 1.524(14) .
N6 C19 1.566(14) .
N6 C19 1.566(14) 6_556
C15 H15A 0.9700 .
C15 H15B 0.9700 .
C15 C16 1.459(14) .
C16 H16A 0.9700 .
C16 H16B 0.9700 .
C17 H17A 0.9700 .
C17 H17B 0.9700 .
C17 C18 1.527(14) .
C18 H18A 0.9700 .
C18 H18B 0.9700 .
C19 H19A 0.9700 .
C19 H19B 0.9700 .
C19 C20 1.532(14) .
C20 H20A 0.9700 .
C20 H20B 0.9700 .
C20 C21 1.553(15) .
C21 C21 1.500(17) 5_556
C21 H21A 0.9700 .
C21 H21B 0.9700 .
I1 I2 2.9384(13) .
I2 I3 2.9145(13) .
I4 I5 2.9427(13) .
I5 I6 2.9112(14) .
I7A I8A 2.938(4) .
I8A I9A 2.907(5) .
I7B I8B 2.979(7) .
I8B I9B 2.857(7) .
I9B I9B 3.06(5) 5_655

loop_
_geom_torsion_atom_site_label_1
_geom_torsion_atom_site_label_2
_geom_torsion_atom_site_label_3
_geom_torsion_atom_site_label_4
_geom_torsion
_geom_torsion_site_symmetry_1
_geom_torsion_site_symmetry_4
N1 C1 C2 N2 0.0 . .
N1 C3 C4 N2 -1.2(11) . .
N2 C5 C6 C7 180.0 . .
N3 C11 C12 N4 0.0 . .
N3 C13 C14 N4 -0.1(11) . .
C1 N1 C3 C4 60.5(11) . .
C2 N2 C4 C3 -56.4(8) . .
C2 N2 C5 C6 180.0 . .
C3 N1 C1 C2 -59.1(6) . .
C3 N1 C1 C2 59.1(6) 6_556 .
C3 N1 C3 C4 -57.8(13) 6_556 .
C4 N2 C2 C1 -58.1(5) 6_556 .
C4 N2 C2 C1 58.1(5) . .
C4 N2 C4 C3 60.2(10) 6_556 .
C4 N2 C5 C6 -61.0(6) . .
C4 N2 C5 C6 61.0(6) 6_556 .
C5 N2 C2 C1 180.0 . .
C5 N2 C4 C3 -174.9(8) . .
C5 C6 C7 C8 180.0 . .
C6 C7 C8 C9 180.0 . .
C7 C8 C9 C10 180.0 . .
C8 C9 C10 N4 180.0 . .
C10 N4 C12 C11 180.0 . .
C10 N4 C14 C13 176.1(8) . .
C11 N3 C13 C14 -58.4(10) . .
C12 N4 C10 C9 180.0 . .
C12 N4 C14 C13 58.2(8) . .
C13 N3 C11 C12 -58.5(6) 6_556 .
C13 N3 C11 C12 58.5(6) . .
C13 N3 C13 C14 59.6(12) 6_556 .
C14 N4 C10 C9 -60.9(6) 6_556 .
C14 N4 C10 C9 60.9(6) . .
C14 N4 C12 C11 58.6(5) 6_556 .
C14 N4 C12 C11 -58.6(5) . .
C14 N4 C14 C13 -59.6(10) 6_556 .
N5 C15 C16 N6 -2.2(15) . .
N5 C17 C18 N6 0.0 . .
N6 C19 C20 C21 152.4(12) . .
C15 N5 C15 C16 -52.7(16) 6_556 .
C15 N5 C17 C18 56.9(7) 6_556 .
C15 N5 C17 C18 -56.9(7) . .
C16 N6 C16 C15 61.8(15) 6_556 .
C16 N6 C18 C17 60.1(7) . .
C16 N6 C18 C17 -60.1(7) 6_556 .
C16 N6 C19 C20 173.7(13) . .
C16 N6 C19 C20 -73.1(16) 6_556 .
C17 N5 C15 C16 61.1(12) . .
C18 N6 C16 C15 -58.3(11) . .
C18 N6 C19 C20 63.3(13) . .
C19 N6 C16 C15 164.5(11) 6_556 .
C19 N6 C16 C15 -171.0(12) . .
C19 N6 C18 C17 -156.6(7) 6_556 .
C19 N6 C18 C17 156.6(7) . .
C19 N6 C19 C20 -35.9(14) 6_556 .
C19 C20 C21 C21 99(2) . 5_556
